data_7102583
loop_
_publ_author_name
'Maurizot, Victor'
'Linti, Gerald'
'Huc, Ivan'

_publ_section_title
;
 Solid state characterization of oligopyridine dicarboxamide helicates.
;
_journal_issue 8
_journal_name_full 'Chemical communications (Cambridge, England)'
_journal_page_first 924
_journal_page_last 925
_journal_paper_doi 10.1039/b317078k
_journal_year 2004
_chemical_formula_sum 'C32 H33 Cu N7 O6'
_chemical_formula_weight 675.19
_chemical_name_systematic
;
?
;
_space_group_IT_number 15
_symmetry_cell_setting monoclinic
_symmetry_space_group_name_Hall '-C 2yc'
_symmetry_space_group_name_H-M 'C 1 2/c 1'
_atom_sites_solution_hydrogens geom
_atom_sites_solution_primary direct
_atom_sites_solution_secondary difmap
_audit_creation_method SHELXL-97
_cell_angle_alpha 90.00
_cell_angle_beta 112.42(3)
_cell_angle_gamma 90.00
_cell_formula_units_Z 8
_cell_length_a 20.896(4)
_cell_length_b 14.040(3)
_cell_length_c 24.185(5)
_cell_measurement_temperature 150(2)
_cell_volume 6559(2)
_computing_structure_refinement 'SHELXL-97 (Sheldrick, 1997)'
_computing_structure_solution 'SHELXS-97 (Sheldrick, 1990)'
_diffrn_ambient_temperature 150(2)
_diffrn_measured_fraction_theta_full 0.976
_diffrn_measured_fraction_theta_max 0.976
_diffrn_radiation_monochromator graphite
_diffrn_radiation_source 'fine-focus sealed tube'
_diffrn_radiation_type MoK\a
_diffrn_radiation_wavelength 0.71073
_diffrn_reflns_av_R_equivalents 0.0906
_diffrn_reflns_av_sigmaI/netI 0.0637
_diffrn_reflns_limit_h_max 23
_diffrn_reflns_limit_h_min -23
_diffrn_reflns_limit_k_max 16
_diffrn_reflns_limit_k_min -15
_diffrn_reflns_limit_l_max 27
_diffrn_reflns_limit_l_min -27
_diffrn_reflns_number 22406
_diffrn_reflns_theta_full 23.96
_diffrn_reflns_theta_max 23.96
_diffrn_reflns_theta_min 1.79
_exptl_absorpt_coefficient_mu 0.720
_exptl_crystal_density_diffrn 1.367
_exptl_crystal_density_method 'not measured'
_exptl_crystal_F_000 2808
_refine_diff_density_max 0.830
_refine_diff_density_min -0.641
_refine_diff_density_rms 0.107
_refine_ls_extinction_method none
_refine_ls_goodness_of_fit_ref 1.012
_refine_ls_hydrogen_treatment mixed
_refine_ls_matrix_type full
_refine_ls_number_parameters 477
_refine_ls_number_reflns 5007
_refine_ls_number_restraints 0
_refine_ls_restrained_S_all 1.012
_refine_ls_R_factor_all 0.0617
_refine_ls_R_factor_gt 0.0471
_refine_ls_shift/su_max 1.071
_refine_ls_shift/su_mean 0.004
_refine_ls_structure_factor_coef Fsqd
_refine_ls_weighting_details 'calc w=1/[\s^2^(Fo^2^)+(0.0926P)^2^+0.0000P] where P=(Fo^2^+2Fc^2^)/3'
_refine_ls_weighting_scheme calc
_refine_ls_wR_factor_gt 0.1242
_refine_ls_wR_factor_ref 0.1342
_reflns_number_gt 3865
_reflns_number_total 5007
_reflns_threshold_expression >2sigma(I)
_cod_data_source_file b317078k.txt
_cod_data_source_block vm2
_cod_depositor_comments
;
The following automatic conversions were performed:

'_symmetry_cell_setting' tag value 'moniclinic' was replaced with
'monoclinic' value.

Automatic conversion script
Id: cif_fix_values 1646 2011-03-28 12:23:43Z adriana 
;
_cod_original_sg_symbol_H-M C2/c
_cod_database_code 7102583

loop_
_symmetry_equiv_pos_as_xyz
'x, y, z'
'-x, y, -z+1/2'
'x+1/2, y+1/2, z'
'-x+1/2, y+1/2, -z+1/2'
'-x, -y, -z'
'x, -y, z-1/2'
'-x+1/2, -y+1/2, -z'
'x+1/2, -y+1/2, z-1/2'

loop_
_atom_site_label
_atom_site_type_symbol
_atom_site_fract_x
_atom_site_fract_y
_atom_site_fract_z
_atom_site_U_iso_or_equiv
_atom_site_adp_type
_atom_site_occupancy
_atom_site_symmetry_multiplicity
_atom_site_calc_flag
_atom_site_refinement_flags
_atom_site_disorder_assembly
_atom_site_disorder_group
Cu1 Cu 1.42887(2) 0.29728(3) 1.279078(16) 0.02371(16) Uani 1 1 d . . .
N1 N 1.25348(19) 0.3388(2) 1.05660(13) 0.0328(7) Uani 1 1 d . . .
N2 N 1.28598(15) 0.2884(2) 1.15284(12) 0.0290(7) Uani 1 1 d . . .
N3 N 1.33264(15) 0.2375(2) 1.25078(12) 0.0315(7) Uani 1 1 d . . .
N4 N 1.44682(15) 0.1892(2) 1.33123(12) 0.0304(7) Uani 1 1 d . . .
N5 N 1.53547(14) 0.30812(18) 1.32419(11) 0.0217(6) Uani 1 1 d . . .
N6 N 1.59227(14) 0.40466(18) 1.27862(11) 0.0207(6) Uani 1 1 d . . .
N7 N 1.65707(17) 0.4958(2) 1.23404(13) 0.0310(7) Uani 1 1 d . . .
O1 O 1.17619(14) 0.45242(19) 1.00684(11) 0.0423(7) Uani 1 1 d . . .
O2 O 1.27356(14) 0.1134(2) 1.27416(13) 0.0515(8) Uani 1 1 d . . .
O3 O 1.48073(13) -0.05385(17) 1.42977(11) 0.0380(6) Uani 1 1 d . . .
O4 O 1.61448(12) 0.25572(18) 1.41706(10) 0.0354(6) Uani 1 1 d . . .
O5 O 1.58221(14) 0.4107(2) 1.15692(10) 0.0418(7) Uani 1 1 d . . .
C1 C 1.2621(2) 0.4078(3) 0.96891(18) 0.0470(10) Uani 1 1 d . . .
H1B H 1.2735 0.4743 0.9641 0.070 Uiso 1 1 calc R . .
H1C H 1.2316 0.3823 0.9301 0.070 Uiso 1 1 calc R . .
H1D H 1.3048 0.3701 0.9844 0.070 Uiso 1 1 calc R . .
C2 C 1.2260(2) 0.4029(3) 1.01223(15) 0.0329(8) Uani 1 1 d . . .
C3 C 1.23347(18) 0.3216(2) 1.10473(15) 0.0273(8) Uani 1 1 d . . .
C4 C 1.16710(19) 0.3342(3) 1.10285(16) 0.0338(8) Uani 1 1 d . . .
H4A H 1.1307 0.3559 1.0676 0.041 Uiso 1 1 calc R . .
C5 C 1.1557(2) 0.3140(3) 1.15437(18) 0.0387(9) Uani 1 1 d . . .
H5A H 1.1108 0.3224 1.1549 0.046 Uiso 1 1 calc R . .
C6 C 1.2089(2) 0.2819(3) 1.20485(17) 0.0382(9) Uani 1 1 d . . .
H6A H 1.2019 0.2691 1.2407 0.046 Uiso 1 1 calc R . .
C7 C 1.27312(18) 0.2690(2) 1.20154(15) 0.0297(8) Uani 1 1 d . . .
C8 C 1.32572(19) 0.1610(3) 1.28070(16) 0.0351(9) Uani 1 1 d . . .
C9 C 1.39394(19) 0.1310(3) 1.32758(16) 0.0335(9) Uani 1 1 d . . .
C10 C 1.4049(2) 0.0509(3) 1.36177(16) 0.0365(9) Uani 1 1 d . . .
H10A H 1.3675 0.0106 1.3596 0.044 Uiso 1 1 calc R . .
C11 C 1.47306(19) 0.0297(2) 1.40031(15) 0.0337(9) Uani 1 1 d . . .
C12 C 1.52622(19) 0.0921(2) 1.40641(15) 0.0318(8) Uani 1 1 d . . .
H12A H 1.5720 0.0805 1.4341 0.038 Uiso 1 1 calc R . .
C13 C 1.50993(18) 0.1727(2) 1.37034(15) 0.0290(8) Uani 1 1 d . . .
C14 C 1.5499(2) -0.0918(3) 1.45864(17) 0.0384(9) Uani 1 1 d . . .
H14A H 1.5724 -0.0659 1.4996 0.046 Uiso 1 1 calc R . .
H14B H 1.5787 -0.0755 1.4356 0.046 Uiso 1 1 calc R . .
C15 C 1.5411(2) -0.1976(3) 1.46040(16) 0.0349(9) Uani 1 1 d . . .
C16 C 1.5470(2) -0.2441(3) 1.51222(18) 0.0463(10) Uani 1 1 d . . .
H16A H 1.5590 -0.2093 1.5484 0.056 Uiso 1 1 calc R . .
C17 C 1.5354(3) -0.3420(3) 1.5120(2) 0.0580(13) Uani 1 1 d . . .
H17A H 1.5398 -0.3737 1.5479 0.070 Uiso 1 1 calc R . .
C18 C 1.5176(3) -0.3922(3) 1.4598(2) 0.0555(12) Uani 1 1 d . . .
H18A H 1.5089 -0.4586 1.4593 0.067 Uiso 1 1 calc R . .
C19 C 1.5125(2) -0.3463(3) 1.40807(19) 0.0491(11) Uani 1 1 d . . .
H19A H 1.5008 -0.3813 1.3719 0.059 Uiso 1 1 calc R . .
C20 C 1.5242(2) -0.2499(3) 1.40840(17) 0.0395(9) Uani 1 1 d . . .
H20A H 1.5206 -0.2189 1.3724 0.047 Uiso 1 1 calc R . .
C21 C 1.56001(17) 0.2511(2) 1.37273(14) 0.0264(8) Uani 1 1 d . . .
C22 C 1.57457(16) 0.3907(2) 1.32648(13) 0.0200(7) Uani 1 1 d . . .
C23 C 1.59419(18) 0.4522(2) 1.37436(14) 0.0281(8) Uani 1 1 d . . .
H23A H 1.5782 0.4433 1.4059 0.034 Uiso 1 1 calc R . .
C24 C 1.6372(2) 0.5267(2) 1.37573(16) 0.0337(9) Uani 1 1 d . . .
H24A H 1.6524 0.5689 1.4089 0.040 Uiso 1 1 calc R . .
C25 C 1.6583(2) 0.5401(2) 1.32909(15) 0.0323(8) Uani 1 1 d . . .
H25A H 1.6892 0.5903 1.3301 0.039 Uiso 1 1 calc R . .
C26 C 1.63365(17) 0.4790(2) 1.28046(13) 0.0223(7) Uani 1 1 d . . .
C27 C 1.6306(2) 0.4662(3) 1.17679(15) 0.0359(9) Uani 1 1 d . . .
C28 C 1.6651(3) 0.5091(4) 1.13804(19) 0.0628(14) Uani 1 1 d . . .
H28A H 1.6322 0.5103 1.0963 0.094 Uiso 1 1 calc R . .
H28B H 1.7055 0.4707 1.1412 0.094 Uiso 1 1 calc R . .
H28C H 1.6799 0.5743 1.1514 0.094 Uiso 1 1 calc R . .
O8 O 1.8053(5) 0.3853(8) 1.1389(4) 0.107(3) Uani 0.50 1 d P A 1
C50 C 1.7292(11) 0.258(2) 1.088(2) 0.105(12) Uani 0.25 1 d P A 1
C50A C 1.752(2) 0.242(2) 1.041(2) 0.132(14) Uani 0.25 1 d P . 1
C51 C 1.779(2) 0.2953(14) 1.0955(19) 0.245(17) Uani 0.50 1 d P A 1
C52 C 1.8693(11) 0.5182(14) 1.1974(8) 0.131(7) Uani 0.50 1 d P A 1
H52A H 1.9176 0.5394 1.2153 0.196 Uiso 0.50 1 calc PR A 1
H52B H 1.8494 0.5172 1.2282 0.196 Uiso 0.50 1 calc PR A 1
H52C H 1.8427 0.5620 1.1654 0.196 Uiso 0.50 1 calc PR A 1
C53 C 1.8668(12) 0.4304(18) 1.1749(12) 0.199(14) Uani 0.50 1 d P A 1
H53A H 1.8896 0.3877 1.2094 0.239 Uiso 0.50 1 calc PR A 1
H53B H 1.8968 0.4315 1.1516 0.239 Uiso 0.50 1 calc PR A 1
O9 O 1.9631(4) 0.3354(6) 1.2315(3) 0.080(2) Uani 0.50 1 d P . 2
C54 C 1.9329(11) 0.4961(10) 1.2134(8) 0.115(6) Uani 0.50 1 d P B 2
H54A H 1.8950 0.5409 1.1936 0.172 Uiso 0.50 1 calc PR B 2
H54B H 1.9656 0.4970 1.1932 0.172 Uiso 0.50 1 calc PR B 2
H54C H 1.9568 0.5149 1.2553 0.172 Uiso 0.50 1 calc PR B 2
C55 C 1.9042(8) 0.3982(11) 1.2106(7) 0.095(4) Uani 0.50 1 d P B 2
H55A H 1.8772 0.3932 1.2364 0.114 Uiso 0.50 1 calc PR B 2
H55B H 1.8735 0.3820 1.1691 0.114 Uiso 0.50 1 calc PR B 2
C56 C 1.9464(6) 0.2379(8) 1.2300(5) 0.066(3) Uani 0.50 1 d P C 2
H56A H 1.9179 0.2281 1.2542 0.079 Uiso 0.50 1 calc PR C 2
H56B H 1.9178 0.2200 1.1883 0.079 Uiso 0.50 1 calc PR C 2
C57 C 2.0000 0.1811(8) 1.2500 0.102(3) Uani 1 2 d S . 2
H7 H 1.684(2) 0.537(3) 1.2417(17) 0.035(11) Uiso 1 1 d . . .
H1 H 1.287(2) 0.315(3) 1.0607(16) 0.022(11) Uiso 1 1 d . . .

loop_
_atom_site_aniso_label
_atom_site_aniso_U_11
_atom_site_aniso_U_22
_atom_site_aniso_U_33
_atom_site_aniso_U_23
_atom_site_aniso_U_13
_atom_site_aniso_U_12
Cu1 0.0151(3) 0.0212(2) 0.0309(2) 0.00734(16) 0.00439(17) -0.00197(16)
N1 0.022(2) 0.0356(18) 0.0357(17) 0.0036(13) 0.0054(14) 0.0113(15)
N2 0.0183(17) 0.0258(15) 0.0362(16) 0.0033(12) 0.0030(12) 0.0007(12)
N3 0.0167(17) 0.0322(17) 0.0375(16) 0.0141(13) 0.0013(12) -0.0027(12)
N4 0.0158(17) 0.0313(16) 0.0362(16) 0.0096(12) 0.0011(12) -0.0076(12)
N5 0.0180(16) 0.0163(13) 0.0291(14) 0.0035(10) 0.0072(11) -0.0031(11)
N6 0.0165(16) 0.0173(13) 0.0267(13) 0.0011(10) 0.0064(11) 0.0004(11)
N7 0.0265(19) 0.0370(18) 0.0323(16) -0.0030(13) 0.0144(13) -0.0173(15)
O1 0.0335(17) 0.0396(15) 0.0429(14) 0.0067(12) 0.0023(12) 0.0122(13)
O2 0.0225(17) 0.0498(17) 0.0641(18) 0.0278(14) -0.0037(12) -0.0170(13)
O3 0.0253(15) 0.0261(13) 0.0515(15) 0.0194(11) 0.0022(11) -0.0055(11)
O4 0.0194(15) 0.0382(14) 0.0383(13) 0.0123(11) -0.0006(11) -0.0083(11)
O5 0.0415(18) 0.0520(17) 0.0312(13) -0.0073(12) 0.0130(12) -0.0198(14)
C1 0.045(3) 0.049(3) 0.045(2) 0.0079(19) 0.015(2) 0.008(2)
C2 0.025(2) 0.0284(19) 0.0351(19) -0.0013(15) -0.0003(15) 0.0012(17)
C3 0.021(2) 0.0212(17) 0.0331(18) -0.0013(13) 0.0029(14) 0.0017(14)
C4 0.020(2) 0.0313(19) 0.041(2) 0.0043(16) 0.0019(15) 0.0056(15)
C5 0.018(2) 0.040(2) 0.055(2) 0.0113(18) 0.0111(17) 0.0051(16)
C6 0.023(2) 0.045(2) 0.044(2) 0.0166(17) 0.0091(17) 0.0008(17)
C7 0.016(2) 0.0251(18) 0.0399(19) 0.0070(14) 0.0009(15) -0.0031(14)
C8 0.021(2) 0.034(2) 0.043(2) 0.0130(16) 0.0044(16) -0.0064(17)
C9 0.020(2) 0.0295(19) 0.042(2) 0.0105(15) 0.0020(15) -0.0078(15)
C10 0.024(2) 0.031(2) 0.047(2) 0.0138(16) 0.0048(16) -0.0098(16)
C11 0.028(2) 0.0251(19) 0.0406(19) 0.0102(15) 0.0050(16) -0.0057(15)
C12 0.021(2) 0.0277(19) 0.0373(19) 0.0127(15) -0.0001(15) -0.0030(15)
C13 0.018(2) 0.0266(18) 0.0364(18) 0.0077(14) 0.0034(15) -0.0055(14)
C14 0.026(2) 0.032(2) 0.046(2) 0.0137(16) 0.0010(17) -0.0029(16)
C15 0.026(2) 0.034(2) 0.041(2) 0.0130(16) 0.0080(16) 0.0006(16)
C16 0.058(3) 0.036(2) 0.041(2) 0.0092(17) 0.014(2) 0.001(2)
C17 0.086(4) 0.037(2) 0.058(3) 0.021(2) 0.035(3) 0.003(2)
C18 0.081(4) 0.030(2) 0.067(3) 0.008(2) 0.040(3) 0.001(2)
C19 0.063(3) 0.035(2) 0.053(2) 0.0001(19) 0.026(2) 0.003(2)
C20 0.037(3) 0.038(2) 0.041(2) 0.0108(17) 0.0129(17) 0.0031(18)
C21 0.017(2) 0.0237(18) 0.0370(19) 0.0043(14) 0.0084(16) -0.0038(14)
C22 0.0086(17) 0.0188(16) 0.0315(17) 0.0051(13) 0.0065(13) -0.0002(12)
C23 0.030(2) 0.0275(18) 0.0292(17) -0.0041(14) 0.0138(15) -0.0049(15)
C24 0.037(2) 0.029(2) 0.0360(19) -0.0095(15) 0.0138(16) -0.0089(16)
C25 0.037(2) 0.0234(18) 0.0374(19) -0.0046(14) 0.0150(17) -0.0131(16)
C26 0.0170(19) 0.0211(17) 0.0300(16) 0.0004(13) 0.0102(14) -0.0037(13)
C27 0.034(2) 0.046(2) 0.0306(18) -0.0003(16) 0.0155(16) -0.0054(19)
C28 0.054(3) 0.100(4) 0.043(2) -0.004(2) 0.029(2) -0.029(3)
O8 0.092(8) 0.109(8) 0.106(7) -0.004(6) 0.024(6) 0.022(6)
C50 0.000(12) 0.073(18) 0.21(3) -0.01(2) -0.002(14) -0.003(10)
C50A 0.10(3) 0.037(15) 0.21(4) 0.03(2) 0.01(3) 0.001(15)
C51 0.31(4) 0.055(12) 0.44(5) 0.01(2) 0.23(4) 0.079(18)
C52 0.148(19) 0.122(15) 0.116(12) -0.053(11) 0.043(12) 0.001(13)
C53 0.118(19) 0.14(2) 0.23(3) -0.008(19) -0.050(18) 0.055(15)
O9 0.076(6) 0.081(5) 0.083(5) -0.016(4) 0.031(4) -0.005(4)
C54 0.180(19) 0.067(9) 0.146(14) -0.004(9) 0.117(15) -0.009(11)
C55 0.073(11) 0.106(11) 0.117(11) -0.002(9) 0.048(9) 0.008(9)
C56 0.067(8) 0.061(7) 0.066(6) -0.004(5) 0.019(5) -0.010(5)
C57 0.128(10) 0.094(7) 0.061(5) 0.000 0.011(5) 0.000

loop_
_atom_type_symbol
_atom_type_description
_atom_type_scat_dispersion_real
_atom_type_scat_dispersion_imag
_atom_type_scat_source
C C 0.0033 0.0016 'International Tables Vol C Tables 4.2.6.8 and 6.1.1.4'
H H 0.0000 0.0000 'International Tables Vol C Tables 4.2.6.8 and 6.1.1.4'
N N 0.0061 0.0033 'International Tables Vol C Tables 4.2.6.8 and 6.1.1.4'
O O 0.0106 0.0060 'International Tables Vol C Tables 4.2.6.8 and 6.1.1.4'
Cu Cu 0.3201 1.2651 'International Tables Vol C Tables 4.2.6.8 and 6.1.1.4'

loop_
_geom_angle_atom_site_label_1
_geom_angle_atom_site_label_2
_geom_angle_atom_site_label_3
_geom_angle
_geom_angle_site_symmetry_1
_geom_angle_site_symmetry_3
N4 Cu1 N6 176.95(11) . 2_857
N4 Cu1 N3 79.38(12) . .
N6 Cu1 N3 98.62(11) 2_857 .
N4 Cu1 N5 79.10(11) . .
N6 Cu1 N5 102.70(11) 2_857 .
N3 Cu1 N5 158.04(11) . .
N4 Cu1 O5 98.64(11) . 2_857
N6 Cu1 O5 83.95(10) 2_857 2_857
N3 Cu1 O5 99.89(12) . 2_857
N5 Cu1 O5 87.63(10) . 2_857
C2 N1 C3 127.2(4) . .
C7 N2 C3 117.6(3) . .
C8 N3 C7 117.6(3) . .
C8 N3 Cu1 116.5(2) . .
C7 N3 Cu1 125.9(2) . .
C13 N4 C9 120.7(3) . .
C13 N4 Cu1 120.2(2) . .
C9 N4 Cu1 119.1(2) . .
C21 N5 C22 115.6(3) . .
C21 N5 Cu1 112.9(2) . .
C22 N5 Cu1 124.8(2) . .
C26 N6 C22 117.7(3) . .
C26 N6 Cu1 125.5(2) . 2_857
C22 N6 Cu1 115.4(2) . 2_857
C27 N7 C26 129.7(3) . .
C11 O3 C14 118.1(3) . .
C27 O5 Cu1 117.3(2) . 2_857
O1 C2 N1 123.6(4) . .
O1 C2 C1 122.3(3) . .
N1 C2 C1 114.1(4) . .
N2 C3 C4 123.5(3) . .
N2 C3 N1 112.1(3) . .
C4 C3 N1 124.4(3) . .
C3 C4 C5 117.4(3) . .
C6 C5 C4 120.4(4) . .
C5 C6 C7 117.7(4) . .
N2 C7 C6 123.4(3) . .
N2 C7 N3 113.3(3) . .
C6 C7 N3 123.2(3) . .
O2 C8 N3 129.7(3) . .
O2 C8 C9 118.7(3) . .
N3 C8 C9 111.5(3) . .
N4 C9 C10 121.1(3) . .
N4 C9 C8 113.3(3) . .
C10 C9 C8 125.5(3) . .
C9 C10 C11 118.1(3) . .
O3 C11 C12 124.6(3) . .
O3 C11 C10 114.9(3) . .
C12 C11 C10 120.6(3) . .
C11 C12 C13 117.1(3) . .
N4 C13 C12 122.2(3) . .
N4 C13 C21 112.9(3) . .
C12 C13 C21 124.8(3) . .
O3 C14 C15 105.5(3) . .
C16 C15 C20 118.7(4) . .
C16 C15 C14 121.8(4) . .
C20 C15 C14 119.5(3) . .
C15 C16 C17 120.6(4) . .
C18 C17 C16 119.8(4) . .
C17 C18 C19 119.9(4) . .
C20 C19 C18 120.3(4) . .
C19 C20 C15 120.8(3) . .
O4 C21 N5 130.1(3) . .
O4 C21 C13 118.1(3) . .
N5 C21 C13 111.9(3) . .
N6 C22 C23 122.4(3) . .
N6 C22 N5 115.4(3) . .
C23 C22 N5 122.2(3) . .
C24 C23 C22 118.8(3) . .
C23 C24 C25 119.9(3) . .
C24 C25 C26 118.7(3) . .
N6 C26 C25 122.3(3) . .
N6 C26 N7 121.2(3) . .
C25 C26 N7 116.4(3) . .
O5 C27 N7 123.7(3) . .
O5 C27 C28 122.0(3) . .
N7 C27 C28 114.2(4) . .
C53 O8 C51 140.7(18) . .
C51 C50 C50A 68(3) . .
C50 C50A C51 46(2) . .
C50 C50A C50A 153(4) . 7_857
C51 C50A C50A 136(3) . 7_857
C50 C51 C50A 66(3) . .
C50 C51 O8 123(4) . .
C50A C51 O8 159(3) . .
C52 C53 O8 124(2) . .
C56 O9 C55 114.5(10) . .
C56 O9 O9 102.1(6) . 2_957
C55 O9 O9 141.1(7) . 2_957
O9 C55 C54 105.8(14) . .
C57 C56 O9 114.4(10) . .
C56 C57 C56 104.9(13) 2_957 .

loop_
_geom_bond_atom_site_label_1
_geom_bond_atom_site_label_2
_geom_bond_distance
_geom_bond_site_symmetry_2
Cu1 N4 1.916(3) .
Cu1 N6 1.986(3) 2_857
Cu1 N3 2.041(3) .
Cu1 N5 2.079(3) .
Cu1 O5 2.293(3) 2_857
N1 C2 1.349(5) .
N1 C3 1.400(5) .
N2 C7 1.333(5) .
N2 C3 1.342(4) .
N3 C8 1.333(5) .
N3 C7 1.425(4) .
N4 C13 1.318(5) .
N4 C9 1.350(4) .
N5 C21 1.350(4) .
N5 C22 1.407(4) .
N6 C26 1.345(4) .
N6 C22 1.357(4) .
N6 Cu1 1.986(3) 2_857
N7 C27 1.346(5) .
N7 C26 1.405(4) .
O1 C2 1.216(4) .
O2 C8 1.237(4) .
O3 C11 1.350(4) .
O3 C14 1.447(5) .
O4 C21 1.232(4) .
O5 C27 1.221(5) .
O5 Cu1 2.293(3) 2_857
C1 C2 1.509(6) .
C3 C4 1.382(5) .
C4 C5 1.385(5) .
C5 C6 1.377(5) .
C6 C7 1.386(5) .
C8 C9 1.504(5) .
C9 C10 1.362(5) .
C10 C11 1.405(5) .
C11 C12 1.378(5) .
C12 C13 1.390(5) .
C13 C21 1.505(5) .
C14 C15 1.500(5) .
C15 C16 1.377(5) .
C15 C20 1.381(5) .
C16 C17 1.395(6) .
C17 C18 1.367(6) .
C18 C19 1.375(6) .
C19 C20 1.374(6) .
C22 C23 1.376(4) .
C23 C24 1.370(5) .
C24 C25 1.372(5) .
C25 C26 1.386(5) .
C27 C28 1.508(5) .
O8 C53 1.40(2) .
O8 C51 1.60(3) .
C50 C51 1.11(4) .
C50 C50A 1.40(6) .
C50A C51 1.43(5) .
C50A C50A 1.98(10) 7_857
C52 C53 1.34(3) .
O9 C56 1.410(13) .
O9 C55 1.440(16) .
O9 O9 1.458(16) 2_957
C54 C55 1.49(2) .
C56 C57 1.309(12) .
C57 C56 1.309(12) 2_957
